data_2204488
loop_
_publ_author_name
'Charette, Andr\'e B.'
'Legault, Claude'
'B\'elanger-Gari\'epy, Francine'

_publ_section_title
;
 3,3-Pentamethylenediaziridine
;
_journal_issue 11
_journal_name_full 'Acta Crystallographica Section E'
_journal_page_first o1921
_journal_page_last o1922
_journal_paper_doi 10.1107/S1600536804023888
_journal_volume 60
_journal_year 2004
_chemical_formula_analytical 'C6 H12 N2'
_chemical_formula_iupac 'C6 H12 N2'
_chemical_formula_moiety 'C6 H12 N2'
_chemical_formula_structural 'C6 H12 N2'
_chemical_formula_sum 'C6 H12 N2'
_chemical_formula_weight 112.176
_chemical_melting_point 107
_chemical_name_common 3,3-Pentamethylenediaziridine
_chemical_name_systematic
;
3,3-Pentamethylenediaziridine
;
_space_group_IT_number 14
_symmetry_cell_setting monoclinic
_symmetry_space_group_name_Hall '-P 2ybc'
_symmetry_space_group_name_H-M 'P 1 21/c 1'
_atom_sites_solution_hydrogens geom
_atom_sites_solution_primary direct
_atom_sites_solution_secondary difmap
_audit_creation_method 'SHELXL96 (Sheldrick, 1996)'
_cell_angle_alpha 90.00
_cell_angle_beta 98.86(3)
_cell_angle_gamma 90.00
_cell_formula_units_Z 4
_cell_length_a 10.373(3)
_cell_length_b 8.037(3)
_cell_length_c 8.077(3)
_cell_measurement_reflns_used 25
_cell_measurement_temperature 293(2)
_cell_measurement_theta_max 25.00
_cell_measurement_theta_min 20.00
_cell_volume 665.3(4)
_computing_cell_refinement 'CAD-4 Software'
_computing_data_collection 'CAD-4 Software (Enraf--Nonius, 1989)'
_computing_data_reduction 'NRC-2 and NRC-2A (Ahmed et al, 1973)'
_computing_molecular_graphics 'SHELXTL (Bruker, 1997) and PLATON (Spek, 1995)'
_computing_publication_material SHELXL97
_computing_structure_refinement 'SHELXL97 (Sheldrick, 1997)'
_computing_structure_solution 'SHELXS97 (Sheldrick, 1997)'
_diffrn_ambient_temperature 293(2)
_diffrn_measured_fraction_theta_full 1.000
_diffrn_measured_fraction_theta_max 1.000
_diffrn_measurement_device_type 'Enraf--Nonius CAD-4'
_diffrn_measurement_method '\w scan'
_diffrn_radiation_monochromator graphite
_diffrn_radiation_source 'normal-focus xray tube'
_diffrn_radiation_type CuK\a
_diffrn_radiation_wavelength 1.54178
_diffrn_reflns_av_R_equivalents 0.070
_diffrn_reflns_av_sigmaI/netI 0.0302
_diffrn_reflns_limit_h_max 12
_diffrn_reflns_limit_h_min -12
_diffrn_reflns_limit_k_max 9
_diffrn_reflns_limit_k_min -9
_diffrn_reflns_limit_l_max 9
_diffrn_reflns_limit_l_min -9
_diffrn_reflns_number 19833
_diffrn_reflns_theta_full 69.87
_diffrn_reflns_theta_max 69.87
_diffrn_reflns_theta_min 4.31
_diffrn_standards_decay_% 2.1
_diffrn_standards_interval_time 60
_diffrn_standards_number 5
_exptl_absorpt_coefficient_mu 0.537
_exptl_absorpt_correction_T_max 0.8979
_exptl_absorpt_correction_T_min 0.8189
_exptl_absorpt_correction_type integration
_exptl_absorpt_process_details '(ABSORP in NRCVAX; Gabe et al, 1989)'
_exptl_crystal_colour colourless
_exptl_crystal_density_diffrn 1.1199
_exptl_crystal_density_method none
_exptl_crystal_description block
_exptl_crystal_F_000 248.0
_exptl_crystal_size_max 0.40
_exptl_crystal_size_mid 0.36
_exptl_crystal_size_min 0.23
_refine_diff_density_max 0.120
_refine_diff_density_min -0.107
_refine_ls_extinction_coef 0.072(4)
_refine_ls_extinction_expression Fc^*^=kFc[1+0.001xFc^2^\l^3^/sin(2\q)]^-1/4^
_refine_ls_extinction_method SHELXL97
_refine_ls_goodness_of_fit_all 0.896
_refine_ls_goodness_of_fit_ref 1.051
_refine_ls_hydrogen_treatment refall
_refine_ls_matrix_type full
_refine_ls_number_parameters 130
_refine_ls_number_reflns 1253
_refine_ls_number_restraints 0
_refine_ls_restrained_S_all 0.896
_refine_ls_restrained_S_obs 1.051
_refine_ls_R_factor_all 0.0476
_refine_ls_R_factor_gt 0.0342
_refine_ls_shift/su_max 0.001
_refine_ls_shift/su_mean 0.000
_refine_ls_structure_factor_coef Fsqd
_refine_ls_weighting_details 'w=1/[\s^2^(Fo^2^)+(0.0551P)^2^] where P=(Fo^2^+2Fc^2^)/3'
_refine_ls_weighting_scheme calc
_refine_ls_wR_factor_all 0.0919
_refine_ls_wR_factor_ref 0.0878
_reflns_number_gt 872
_reflns_number_total 1253
_reflns_threshold_expression I>2\s(I)
_cod_data_source_file dn6163.cif
_cod_data_source_block I
_cod_original_sg_symbol_H-M 'P 21/c'
_cod_database_code 2204488
_cod_database_fobs_code 2204488

loop_
_symmetry_equiv_pos_as_xyz
'x, y, z'
'-x, y+1/2, -z+1/2'
'-x, -y, -z'
'x, -y-1/2, z-1/2'

loop_
_atom_site_label
_atom_site_fract_x
_atom_site_fract_y
_atom_site_fract_z
_atom_site_U_iso_or_equiv
_atom_site_adp_type
_atom_site_calc_flag
_atom_site_refinement_flags
_atom_site_occupancy
_atom_site_type_symbol
N11 0.53841(11) 0.94402(18) 0.68680(19) 0.0725(4) Uani d . 1 N
H11A 0.519(4) 0.836(6) 0.706(5) 0.141(15) Uiso d P 0.50 H
H11B 0.521(4) 0.967(5) 0.580(4) 0.114(14) Uiso d P 0.50 H
N12 0.52104(10) 1.06808(16) 0.82174(16) 0.0682(4) Uani d . 1 N
H12A 0.483(3) 1.157(4) 0.756(4) 0.080(8) Uiso d P 0.50 H
H12B 0.508(3) 1.015(4) 0.923(3) 0.075(8) Uiso d P 0.50 H
C1 0.64843(11) 1.02759(14) 0.78250(13) 0.0541(3) Uani d . 1 C
C2 0.73685(13) 0.92490(19) 0.90762(17) 0.0681(4) Uani d . 1 C
H2A 0.6801(15) 0.8388(19) 0.9542(17) 0.092(4) Uiso d . 1 H
H2B 0.7770(15) 0.9972(18) 1.0029(17) 0.090(5) Uiso d . 1 H
C3 0.84431(14) 0.8457(2) 0.8262(2) 0.0762(4) Uani d . 1 C
H3A 0.9075(15) 0.7837(19) 0.9161(19) 0.097(5) Uiso d . 1 H
H3B 0.8021(15) 0.7600(19) 0.741(2) 0.094(5) Uiso d . 1 H
C4 0.91702(13) 0.9740(2) 0.7386(2) 0.0822(5) Uani d . 1 C
H4A 0.9852(15) 0.9166(19) 0.6830(16) 0.093(5) Uiso d . 1 H
H4B 0.9613(15) 1.0492(19) 0.8250(18) 0.094(5) Uiso d . 1 H
C5 0.82412(13) 1.0722(2) 0.61154(18) 0.0750(4) Uani d . 1 C
H5A 0.7833(14) 0.9945(17) 0.5185(16) 0.081(4) Uiso d . 1 H
H5B 0.8722(14) 1.1564(19) 0.5549(18) 0.096(5) Uiso d . 1 H
C6 0.71696(12) 1.15454(17) 0.69129(17) 0.0633(4) Uani d . 1 C
H6A 0.7559(15) 1.2415(18) 0.7779(18) 0.088(4) Uiso d . 1 H
H6B 0.6488(13) 1.2098(15) 0.6059(17) 0.076(4) Uiso d . 1 H

loop_
_atom_site_aniso_label
_atom_site_aniso_U_11
_atom_site_aniso_U_22
_atom_site_aniso_U_33
_atom_site_aniso_U_12
_atom_site_aniso_U_13
_atom_site_aniso_U_23
N11 0.0553(6) 0.0727(8) 0.0895(9) -0.0084(6) 0.0117(6) -0.0100(7)
N12 0.0582(6) 0.0736(8) 0.0764(7) 0.0117(5) 0.0220(5) 0.0074(6)
C1 0.0480(6) 0.0558(6) 0.0590(6) 0.0019(5) 0.0104(5) 0.0016(5)
C2 0.0623(7) 0.0761(9) 0.0662(8) 0.0130(7) 0.0112(6) 0.0120(7)
C3 0.0615(8) 0.0867(10) 0.0797(9) 0.0204(7) 0.0080(7) 0.0061(8)
C4 0.0513(7) 0.1095(12) 0.0865(10) 0.0066(8) 0.0131(7) 0.0023(9)
C5 0.0569(7) 0.0954(10) 0.0752(9) -0.0054(7) 0.0181(6) 0.0094(8)
C6 0.0567(7) 0.0635(8) 0.0695(8) -0.0065(6) 0.0090(6) 0.0059(7)

loop_
_atom_type_symbol
_atom_type_description
_atom_type_scat_dispersion_real
_atom_type_scat_dispersion_imag
_atom_type_scat_source
C C 0.0181 0.0091 'International Tables Vol C Tables 4.2.6.8 and 6.1.1.4'
H H 0.0000 0.0000 'International Tables Vol C Tables 4.2.6.8 and 6.1.1.4'
N N 0.0311 0.0180 'International Tables Vol C Tables 4.2.6.8 and 6.1.1.4'

loop_
_geom_angle_atom_site_label_1
_geom_angle_atom_site_label_2
_geom_angle_atom_site_label_3
_geom_angle
_geom_angle_publ_flag
C1 N11 N12 58.50(7) y
C1 N11 H11A 122(3) ?
N12 N11 H11A 117(2) ?
C1 N11 H11B 117(3) ?
N12 N11 H11B 123(3) ?
H11A N11 H11B 111(4) ?
C1 N12 N11 58.45(7) y
C1 N12 H12A 111.6(17) ?
N11 N12 H12A 100.5(18) ?
C1 N12 H12B 110.4(17) ?
N11 N12 H12B 112.2(17) ?
H12A N12 H12B 136(2) ?
N11 C1 N12 63.05(8) y
N11 C1 C6 116.70(11) y
N12 C1 C6 118.28(11) y
N11 C1 C2 117.09(12) y
N12 C1 C2 117.45(10) y
C6 C1 C2 114.68(11) ?
C1 C2 C3 110.58(11) ?
C1 C2 H2A 107.1(8) ?
C3 C2 H2A 112.3(8) ?
C1 C2 H2B 109.7(8) ?
C3 C2 H2B 109.2(9) ?
H2A C2 H2B 107.8(11) ?
C4 C3 C2 111.62(13) ?
C4 C3 H3A 110.5(9) ?
C2 C3 H3A 109.1(8) ?
C4 C3 H3B 109.6(9) ?
C2 C3 H3B 107.9(9) ?
H3A C3 H3B 108.0(12) ?
C3 C4 C5 111.09(12) ?
C3 C4 H4A 109.3(8) ?
C5 C4 H4A 110.7(8) ?
C3 C4 H4B 107.4(9) ?
C5 C4 H4B 109.8(9) ?
H4A C4 H4B 108.3(13) ?
C4 C5 C6 111.71(11) ?
C4 C5 H5A 109.2(8) ?
C6 C5 H5A 109.4(8) ?
C4 C5 H5B 110.7(8) ?
C6 C5 H5B 110.6(8) ?
H5A C5 H5B 105.0(11) ?
C1 C6 C5 110.18(11) ?
C1 C6 H6A 107.2(8) ?
C5 C6 H6A 110.4(8) ?
C1 C6 H6B 107.4(7) ?
C5 C6 H6B 112.5(7) ?
H6A C6 H6B 109.0(10) ?

loop_
_geom_bond_atom_site_label_1
_geom_bond_atom_site_label_2
_geom_bond_distance
_geom_bond_publ_flag
N11 C1 1.4420(16) y
N11 N12 1.5083(17) y
N11 H11A 0.91(5) ?
N11 H11B 0.87(3) ?
N12 C1 1.4427(14) y
N12 H12A 0.94(3) ?
N12 H12B 0.95(2) ?
C1 C6 1.5002(16) ?
C1 C2 1.5027(17) ?
C2 C3 1.5186(18) ?
C2 H2A 1.017(15) ?
C2 H2B 1.002(14) ?
C3 C4 1.515(2) ?
C3 H3A 1.029(16) ?
C3 H3B 1.024(16) ?
C4 C5 1.517(2) ?
C4 H4A 1.006(15) ?
C4 H4B 0.983(15) ?
C5 C6 1.5195(18) ?
C5 H5A 1.018(13) ?
C5 H5B 0.993(16) ?
C6 H6A 1.027(15) ?
C6 H6B 1.011(13) ?

loop_
_geom_hbond_atom_site_label_D
_geom_hbond_atom_site_label_H
_geom_hbond_atom_site_label_A
_geom_hbond_site_symmetry_A
_geom_hbond_distance_DH
_geom_hbond_distance_HA
_geom_hbond_distance_DA
_geom_hbond_angle_DHA
_geom_hbond_publ_flag
N11 H11A N12 2_646 0.91 2.20 3.082(2) 164 y
N11 H11B N11 3_676 0.87 2.26 3.132(3) 173 y
N12 H12A N11 2_656 0.94 2.37 3.082(2) 132 y
N12 H12B N12 3_677 0.95 2.23 3.173(3) 171 y

loop_
_geom_torsion_atom_site_label_1
_geom_torsion_atom_site_label_2
_geom_torsion_atom_site_label_3
_geom_torsion_atom_site_label_4
_geom_torsion
N12 N11 C1 C6 -109.83(13)
N12 N11 C1 C2 108.71(12)
N11 N12 C1 C6 107.39(13)
N11 N12 C1 C2 -108.15(14)
N11 C1 C2 C3 89.02(15)
N12 C1 C2 C3 161.08(12)
C6 C1 C2 C3 -53.21(16)
C1 C2 C3 C4 53.23(18)
C2 C3 C4 C5 -55.61(18)
C3 C4 C5 C6 56.07(19)
N11 C1 C6 C5 -88.99(14)
N12 C1 C6 C5 -161.20(11)
C2 C1 C6 C5 53.39(14)
C4 C5 C6 C1 -53.88(17)
